data_7027017
loop_
_publ_author_name
'Watkinson, Michael'
'Fondo, Matilde'
'Bermejo, Manuel R.'
'Sousa, Antonio'
'McAuliffe, Charles A.'
'Pritchard, Robin G.'
'Jaiboon, Nongnuj'
'Aurangzeb, Nadeem'
'Naeem, Mohammed'

_publ_section_title
;
 Further attempts to rationalise the co-ordination chemistry of manganese
 with Schiff base ligands and supplementary carboxylate donors
;
_journal_issue 1
_journal_name_full 'Journal of the Chemical Society, Dalton Transactions'
_journal_page_first 31
_journal_paper_doi 10.1039/a805555f
_journal_year 1999
_chemical_formula_sum 'C23 H27 Mn N2 O6'
_chemical_formula_weight 482.41
_chemical_name_systematic
; 
 ? 
;
_space_group_IT_number 14
_symmetry_cell_setting monoclinic
_symmetry_space_group_name_Hall '-P 2ybc'
_symmetry_space_group_name_H-M 'P 1 21/c 1'
_atom_sites_solution_hydrogens geom
_atom_sites_solution_primary direct
_atom_sites_solution_secondary difmap
_audit_creation_method SHELXL-97
_cell_angle_alpha 90.00
_cell_angle_beta 99.55(3)
_cell_angle_gamma 90.00
_cell_formula_units_Z 4
_cell_length_a 9.692(2)
_cell_length_b 12.088(2)
_cell_length_c 20.027(4)
_cell_measurement_reflns_used 12
_cell_measurement_temperature 293(2)
_cell_measurement_theta_max 12.5
_cell_measurement_theta_min 10.1
_cell_volume 2313.8(8)
_computing_structure_refinement 'SHELXL-97 (Sheldrick, 1997)'
_computing_structure_solution 'SHELXS-97 (Sheldrick, 1990)'
_diffrn_ambient_temperature 293(2)
_diffrn_measured_fraction_theta_full 0.345
_diffrn_measured_fraction_theta_max 0.345
_diffrn_measurement_device_type 'Nicolet P3'
_diffrn_measurement_method theta/2theta
_diffrn_radiation_monochromator beta-filter
_diffrn_radiation_source 'fine-focus sealed tube'
_diffrn_radiation_type MoK\a
_diffrn_radiation_wavelength 0.71073
_diffrn_reflns_av_R_equivalents 0.0000
_diffrn_reflns_av_sigmaI/netI 0.0480
_diffrn_reflns_limit_h_max 10
_diffrn_reflns_limit_h_min 0
_diffrn_reflns_limit_k_max 0
_diffrn_reflns_limit_k_min -12
_diffrn_reflns_limit_l_max 20
_diffrn_reflns_limit_l_min -21
_diffrn_reflns_number 1097
_diffrn_reflns_theta_full 22.42
_diffrn_reflns_theta_max 22.42
_diffrn_reflns_theta_min 1.98
_diffrn_standards_decay_% 8
_diffrn_standards_interval_count 100
_diffrn_standards_number 3
_exptl_absorpt_coefficient_mu 0.611
_exptl_crystal_colour dark-red
_exptl_crystal_density_diffrn 1.385
_exptl_crystal_density_method 'not measured'
_exptl_crystal_description rod
_exptl_crystal_F_000 1008
_exptl_crystal_size_max .52
_exptl_crystal_size_mid .16
_exptl_crystal_size_min .10
_refine_diff_density_max 1.263
_refine_diff_density_min -0.881
_refine_diff_density_rms 0.150
_refine_ls_extinction_method none
_refine_ls_goodness_of_fit_ref 1.451
_refine_ls_hydrogen_treatment mixed
_refine_ls_matrix_type full
_refine_ls_number_parameters 134
_refine_ls_number_reflns 1097
_refine_ls_number_restraints 0
_refine_ls_restrained_S_all 1.451
_refine_ls_R_factor_all 0.1063
_refine_ls_R_factor_gt 0.1051
_refine_ls_shift/su_max 0.018
_refine_ls_shift/su_mean 0.003
_refine_ls_structure_factor_coef Fsqd
_refine_ls_weighting_details 'w=1/[\s^2^(Fo^2^)+(0.2000P)^2^+0.0000P] where P=(Fo^2^+2Fc^2^)/3'
_refine_ls_weighting_scheme calc
_refine_ls_wR_factor_gt 0.2923
_refine_ls_wR_factor_ref 0.2957
_reflns_number_gt 1076
_reflns_number_total 1097
_reflns_threshold_expression >2sigma(I)
_cod_data_source_file 805555Fsup1.cif
_cod_data_source_block Figure3b
_cod_depositor_comments
;
The following automatic conversions were performed:

'_refine_ls_weighting_scheme' value 'calc
w=1/[\s^2^(Fo^2^)+(0.2000P)^2^+0.0000P] where P=(Fo^2^+2Fc^2^)/3' was
changed to 'calc'. New tag '_refine_ls_weighting_details' was
created. The value of the new tag was set to
'w=1/[\s^2^(Fo^2^)+(0.2000P)^2^+0.0000P] where P=(Fo^2^+2Fc^2^)/3'.

Automatic conversion script
Id: cif_fix_values 3143 2015-03-26 13:38:13Z robertas 
;
_cod_original_sg_symbol_H-M P2(1)/c
_cod_database_code 7027017

loop_
_symmetry_equiv_pos_as_xyz
'x, y, z'
'-x, y+1/2, -z+1/2'
'-x, -y, -z'
'x, -y-1/2, z-1/2'

loop_
_atom_site_label
_atom_site_type_symbol
_atom_site_fract_x
_atom_site_fract_y
_atom_site_fract_z
_atom_site_U_iso_or_equiv
_atom_site_adp_type
_atom_site_occupancy
_atom_site_calc_flag
Mn Mn 0.4622(3) 0.5205(2) 0.32552(13) 0.0380(12) Uani 1 d
O1 O 0.4149(12) 0.3901(10) 0.3662(6) 0.046(4) Uiso 1 d
O2 O 0.3027(11) 0.5091(9) 0.2587(6) 0.039(4) Uiso 1 d
O3 O 0.2876(14) 0.1995(12) 0.3603(7) 0.065(5) Uiso 1 d
O4 O 0.1126(14) 0.4080(12) 0.1675(7) 0.061(4) Uiso 1 d
O5 O 0.6181(13) 0.4321(10) 0.2629(6) 0.051(4) Uiso 1 d
O6 O 0.6680(13) 0.5029(10) 0.3636(7) 0.058(4) Uiso 1 d
N1 N 0.4256(15) 0.6100(12) 0.4137(8) 0.044(4) Uiso 1 d
N2 N 0.5082(14) 0.6583(12) 0.2848(8) 0.039(4) Uiso 1 d
C1 C 0.3107(18) 0.3790(16) 0.4009(9) 0.037(5) Uiso 1 d
C2 C 0.247(2) 0.2761(16) 0.4015(10) 0.045(5) Uiso 1 d
C3 C 0.138(2) 0.2573(18) 0.4379(10) 0.057(6) Uiso 1 d
C4 C 0.101(2) 0.3423(18) 0.4793(10) 0.056(6) Uiso 1 d
C5 C 0.162(2) 0.4401(18) 0.4820(11) 0.064(7) Uiso 1 d
C6 C 0.280(2) 0.4649(18) 0.4476(10) 0.049(6) Uiso 1 d
C7 C 0.345(2) 0.5661(16) 0.4520(10) 0.047(6) Uiso 1 d
C8 C 0.502(2) 0.7131(18) 0.4345(10) 0.056(6) Uiso 1 d
C9 C 0.514(2) 0.7930(16) 0.3790(10) 0.054(6) Uiso 1 d
C10 C 0.591(2) 0.7435(19) 0.3262(10) 0.060(6) Uiso 1 d
C11 C 0.466(2) 0.6825(15) 0.2208(10) 0.040(5) Uiso 1 d
C12 C 0.372(2) 0.6266(17) 0.1743(11) 0.056(7) Uiso 1 d
C13 C 0.2903(18) 0.5356(16) 0.1945(9) 0.039(5) Uiso 1 d
C14 C 0.1891(19) 0.4871(16) 0.1438(10) 0.046(6) Uiso 1 d
C15 C 0.174(2) 0.5174(19) 0.0785(11) 0.069(7) Uiso 1 d
C16 C 0.355(2) 0.657(2) 0.1052(12) 0.072(7) Uiso 1 d
C17 C 0.252(3) 0.090(2) 0.3681(12) 0.087(8) Uiso 1 d
C18 C 0.021(3) 0.345(2) 0.1184(14) 0.101(9) Uiso 1 d
C19 C 0.259(2) 0.608(2) 0.0589(12) 0.081(8) Uiso 1 d
C20 C 0.860(2) 0.4229(19) 0.3218(11) 0.066(7) Uiso 1 d
C21 C 0.942(2) 0.521(2) 0.3162(12) 0.085(8) Uiso 1 d
C22 C 0.886(3) 0.334(2) 0.2755(13) 0.096(9) Uiso 1 d
C23 C 0.706(2) 0.4477(16) 0.3132(11) 0.051(6) Uiso 1 d
H3A H 0.0921 0.1848 0.4364 0.080 Uiso 1 d
H4A H 0.0273 0.3310 0.5056 0.080 Uiso 1 d
H5A H 0.1308 0.5014 0.5099 0.080 Uiso 1 d
H7A H 0.3214 0.6143 0.4891 0.080 Uiso 1 d
H8A H 0.5988 0.6942 0.4581 0.080 Uiso 1 d
H8B H 0.4621 0.7498 0.4721 0.080 Uiso 1 d
H9A H 0.5527 0.8644 0.3967 0.080 Uiso 1 d
H9B H 0.4172 0.8124 0.3568 0.080 Uiso 1 d
H10A H 0.6163 0.8070 0.2955 0.080 Uiso 1 d
H10B H 0.6837 0.7190 0.3478 0.080 Uiso 1 d
H11A H 0.5065 0.7500 0.2039 0.080 Uiso 1 d
H15A H 0.1014 0.4823 0.0449 0.080 Uiso 1 d
H16A H 0.4163 0.7149 0.0906 0.080 Uiso 1 d
H17A H 0.2857 0.0408 0.3375 0.080 Uiso 1 d
H17B H 0.2847 0.0632 0.4146 0.080 Uiso 1 d
H17C H 0.1482 0.0810 0.3616 0.080 Uiso 1 d
H18A H -0.0298 0.2909 0.1374 0.080 Uiso 1 d
H18B H -0.0475 0.3960 0.0909 0.080 Uiso 1 d
H18C H 0.0727 0.3111 0.0858 0.080 Uiso 1 d
H19A H 0.2517 0.6300 0.0105 0.080 Uiso 1 d
H20A H 0.8881 0.3891 0.3671 0.080 Uiso 1 d
H21A H 1.0413 0.5068 0.3233 0.080 Uiso 1 d
H21B H 0.9144 0.5566 0.2737 0.080 Uiso 1 d
H21C H 0.9259 0.5742 0.3519 0.080 Uiso 1 d
H22A H 0.9838 0.3113 0.2786 0.080 Uiso 1 d
H22B H 0.8331 0.2647 0.2794 0.080 Uiso 1 d
H22C H 0.8568 0.3561 0.2269 0.080 Uiso 1 d

loop_
_atom_site_aniso_label
_atom_site_aniso_U_11
_atom_site_aniso_U_22
_atom_site_aniso_U_33
_atom_site_aniso_U_23
_atom_site_aniso_U_13
_atom_site_aniso_U_12
Mn 0.058(2) 0.0313(19) 0.0271(18) -0.0053(17) 0.0144(15) -0.0022(18)

loop_
_atom_type_symbol
_atom_type_description
_atom_type_scat_dispersion_real
_atom_type_scat_dispersion_imag
_atom_type_scat_source
C C 0.0033 0.0016 'International Tables Vol C Tables 4.2.6.8 and 6.1.1.4'
H H 0.0000 0.0000 'International Tables Vol C Tables 4.2.6.8 and 6.1.1.4'
N N 0.0061 0.0033 'International Tables Vol C Tables 4.2.6.8 and 6.1.1.4'
O O 0.0106 0.0060 'International Tables Vol C Tables 4.2.6.8 and 6.1.1.4'
Mn Mn 0.3368 0.7283 'International Tables Vol C Tables 4.2.6.8 and 6.1.1.4'

loop_
_geom_angle_atom_site_label_1
_geom_angle_atom_site_label_2
_geom_angle_atom_site_label_3
_geom_angle
O1 Mn O2 91.0(5)
O1 Mn N2 178.4(6)
O2 Mn N2 89.0(6)
O1 Mn O6 92.5(5)
O2 Mn O6 154.8(5)
N2 Mn O6 88.2(6)
O1 Mn N1 88.9(6)
O2 Mn N1 113.3(5)
N2 Mn N1 89.7(6)
O6 Mn N1 91.7(5)
O1 Mn O5 94.2(5)
O2 Mn O5 96.4(5)
N2 Mn O5 87.3(5)
O6 Mn O5 58.5(5)
N1 Mn O5 150.1(5)
O1 Mn C23 92.8(6)
O2 Mn C23 124.6(6)
N2 Mn C23 88.6(6)
O6 Mn C23 30.4(5)
N1 Mn C23 122.1(6)
O5 Mn C23 28.2(5)
C1 O1 Mn 125.3(12)
C13 O2 Mn 127.8(11)
C2 O3 C17 119.3(17)
C14 O4 C18 116.8(17)
C23 O5 Mn 84.8(12)
C23 O6 Mn 98.3(12)
C7 N1 C8 120.2(17)
C7 N1 Mn 118.5(13)
C8 N1 Mn 121.0(12)
C11 N2 C10 116.5(17)
C11 N2 Mn 123.0(13)
C10 N2 Mn 120.4(13)
O1 C1 C2 118.3(17)
O1 C1 C6 121.1(17)
C2 C1 C6 119.6(17)
O3 C2 C1 115.8(17)
O3 C2 C3 122.2(19)
C1 C2 C3 121.7(19)
C2 C3 C4 118(2)
C5 C4 C3 122(2)
C4 C5 C6 123(2)
C7 C6 C1 122.5(18)
C7 C6 C5 123(2)
C1 C6 C5 114.4(18)
N1 C7 C6 129.9(19)
N1 C8 C9 115.7(17)
C8 C9 C10 111.9(17)
N2 C10 C9 112.2(17)
N2 C11 C12 128.3(18)
C11 C12 C16 120(2)
C11 C12 C13 121.2(19)
C16 C12 C13 119(2)
O2 C13 C14 122.8(18)
O2 C13 C12 119.5(17)
C14 C13 C12 117.3(18)
O4 C14 C15 124.3(19)
O4 C14 C13 113.5(17)
C15 C14 C13 122(2)
C14 C15 C19 120(2)
C19 C16 C12 121(2)
C16 C19 C15 120(2)
C21 C20 C22 113(2)
C21 C20 C23 112.3(19)
C22 C20 C23 110(2)
O5 C23 O6 118.2(18)
O5 C23 C20 127(2)
O6 C23 C20 114.2(19)
O5 C23 Mn 67.0(11)
O6 C23 Mn 51.3(9)
C20 C23 Mn 165.3(16)

loop_
_geom_bond_atom_site_label_1
_geom_bond_atom_site_label_2
_geom_bond_distance
Mn O1 1.867(12)
Mn O2 1.875(11)
Mn N2 1.939(15)
Mn O6 2.026(13)
Mn N1 2.150(15)
Mn O5 2.372(12)
Mn C23 2.57(2)
O1 C1 1.324(18)
O2 C13 1.310(19)
O3 C2 1.34(2)
O3 C17 1.39(3)
O4 C14 1.34(2)
O4 C18 1.43(3)
O5 C23 1.22(2)
O6 C23 1.31(2)
N1 C7 1.30(2)
N1 C8 1.47(2)
N2 C11 1.31(2)
N2 C10 1.47(2)
C1 C2 1.39(2)
C1 C6 1.46(2)
C2 C3 1.40(2)
C3 C4 1.40(3)
C4 C5 1.32(2)
C5 C6 1.46(3)
C6 C7 1.37(2)
C8 C9 1.49(2)
C9 C10 1.52(3)
C11 C12 1.37(2)
C12 C16 1.41(3)
C12 C13 1.45(2)
C13 C14 1.42(2)
C14 C15 1.34(3)
C15 C19 1.46(3)
C16 C19 1.34(3)
C20 C21 1.44(3)
C20 C22 1.47(3)
C20 C23 1.50(3)
